data_7201629
loop_
_publ_author_name
'Ye, Junwei'
'Liu, Yu'
'Zhao, Yunfeng'
'Mu, Xiaoyue'
'Zhang, Ping'
'Wang, Yue'

_publ_section_title
;
 Porous lanthanide--copper coordination frameworks exhibiting
 reversible single-crystal-to-single-crystal transformation based on
 variable coordination number and geometry
;
_journal_issue 5
_journal_name_full CrystEngComm
_journal_page_first 598
_journal_paper_doi 10.1039/b712280b
_journal_volume 10
_journal_year 2008
_chemical_formula_sum 'C32 H32 Cu Er2 N4 O34'
_chemical_formula_weight 1414.69
_chemical_name_systematic
;
?
;
_space_group_IT_number 2
_symmetry_cell_setting triclinic
_symmetry_space_group_name_Hall '-P 1'
_symmetry_space_group_name_H-M 'P -1'
_atom_sites_solution_hydrogens geom
_atom_sites_solution_primary direct
_atom_sites_solution_secondary difmap
_audit_creation_method SHELXL-97
_cell_angle_alpha 83.50(3)
_cell_angle_beta 75.15(3)
_cell_angle_gamma 69.62(3)
_cell_formula_units_Z 1
_cell_length_a 10.399(2)
_cell_length_b 10.606(2)
_cell_length_c 11.300(2)
_cell_measurement_reflns_used 11006
_cell_measurement_temperature 293(2)
_cell_measurement_theta_max 27.51
_cell_measurement_theta_min 3.15
_cell_volume 1128.9(4)
_computing_cell_refinement RAPID-AUTO
_computing_data_collection 'RAPID-AUTO (Rigaku, 1998)'
_computing_data_reduction RAPID-AUTO
_computing_molecular_graphics 'DIAMOND (Brandenburg, 1999) and SHELXP97'
_computing_publication_material SHELXL97
_computing_structure_refinement 'SHELXL97 (Sheldrick, 1997)'
_computing_structure_solution 'SHELXS97 (Sheldrick, 1997)'
_diffrn_ambient_temperature 293(2)
_diffrn_detector_area_resol_mean 10.0
_diffrn_measured_fraction_theta_full 0.989
_diffrn_measured_fraction_theta_max 0.989
_diffrn_measurement_device_type 'Rigaku RAXIS-RAPID'
_diffrn_measurement_method '\w scan'
_diffrn_radiation_monochromator graphite
_diffrn_radiation_source 'fine-focus sealed tube'
_diffrn_radiation_type MoK\a
_diffrn_radiation_wavelength 0.71073
_diffrn_reflns_av_R_equivalents 0.0185
_diffrn_reflns_av_sigmaI/netI 0.0233
_diffrn_reflns_limit_h_max 13
_diffrn_reflns_limit_h_min -13
_diffrn_reflns_limit_k_max 13
_diffrn_reflns_limit_k_min -13
_diffrn_reflns_limit_l_max 13
_diffrn_reflns_limit_l_min -14
_diffrn_reflns_number 11158
_diffrn_reflns_theta_full 27.48
_diffrn_reflns_theta_max 27.48
_diffrn_reflns_theta_min 3.16
_diffrn_standards_interval_count 0
_diffrn_standards_interval_time 0
_diffrn_standards_number 0
_exptl_absorpt_coefficient_mu 4.265
_exptl_absorpt_correction_T_max 0.3066
_exptl_absorpt_correction_T_min 0.2054
_exptl_absorpt_correction_type empirical
_exptl_absorpt_process_details 'Higashi (1995)'
_exptl_crystal_colour blue
_exptl_crystal_density_diffrn 2.081
_exptl_crystal_density_meas ?
_exptl_crystal_density_method .
_exptl_crystal_description block
_exptl_crystal_F_000 689
_exptl_crystal_size_max 0.54
_exptl_crystal_size_mid 0.38
_exptl_crystal_size_min 0.36
_refine_diff_density_max 3.974
_refine_diff_density_min -1.574
_refine_diff_density_rms 0.272
_refine_ls_extinction_coef 0
_refine_ls_extinction_method none
_refine_ls_goodness_of_fit_ref 1.028
_refine_ls_hydrogen_treatment constr
_refine_ls_matrix_type full
_refine_ls_number_parameters 331
_refine_ls_number_reflns 5131
_refine_ls_number_restraints 0
_refine_ls_restrained_S_all 1.028
_refine_ls_R_factor_all 0.0319
_refine_ls_R_factor_gt 0.0310
_refine_ls_shift/su_max 0.004
_refine_ls_shift/su_mean 0.000
_refine_ls_structure_factor_coef Fsqd
_refine_ls_weighting_details 'calc w=1/[\s^2^(Fo^2^)+(0.0508P)^2^+11.9101P] where P=(Fo^2^+2Fc^2^)/3'
_refine_ls_weighting_scheme calc
_refine_ls_wR_factor_gt 0.0981
_refine_ls_wR_factor_ref 0.1005
_reflns_number_gt 5012
_reflns_number_total 5131
_reflns_threshold_expression >2sigma(I)
_cod_data_source_file b712280b.txt
_cod_data_source_block 8a
_cod_depositor_comments
;
The following automatic conversions were performed:
'_symmetry_cell_setting' value 'Triclinic' changed to 'triclinic'
according to '/home/saulius/struct/CIF-dictionaries/cif_core.dic'
dictionary named 'cif_core.dic' version 2.4.1 from 2010-06-29.

Automatic conversion script
Id: cif_fix_enum 1527 2010-12-29 10:47:43Z saulius 
;
_cod_original_sg_symbol_H-M 'P-1 '
_cod_database_code 7201629

loop_
_symmetry_equiv_pos_as_xyz
'x, y, z'
'-x, -y, -z'

loop_
_atom_site_label
_atom_site_type_symbol
_atom_site_fract_x
_atom_site_fract_y
_atom_site_fract_z
_atom_site_U_iso_or_equiv
_atom_site_adp_type
_atom_site_occupancy
_atom_site_symmetry_multiplicity
_atom_site_calc_flag
_atom_site_refinement_flags
_atom_site_disorder_assembly
_atom_site_disorder_group
Er1 Er 0.58641(2) 0.59630(2) 0.632769(19) 0.01263(8) Uani 1 1 d . . .
Cu1 Cu 0.0000 1.5000 0.5000 0.01749(19) Uani 1 2 d S . .
O1 O 0.3955(4) 0.6155(4) 0.4059(4) 0.0219(8) Uani 1 1 d . . .
O2 O 0.4717(4) 0.7396(4) 0.4991(4) 0.0223(8) Uani 1 1 d . . .
O3 O 0.2867(5) 1.2483(4) 0.4368(5) 0.0300(10) Uani 1 1 d . . .
O4 O 0.0540(4) 1.3181(4) 0.4545(4) 0.0240(8) Uani 1 1 d . . .
O5 O -0.1293(6) 1.0627(5) 0.2629(7) 0.0562(18) Uani 1 1 d . . .
O6 O -0.0504(6) 0.8486(5) 0.2735(6) 0.0473(15) Uani 1 1 d . . .
O7 O 1.0011(4) 0.4427(4) 0.6706(3) 0.0201(8) Uani 1 1 d . . .
O8 O 0.7689(4) 0.4977(5) 0.7200(4) 0.0245(8) Uani 1 1 d . . .
O9 O 0.5277(4) 0.4832(5) 1.1646(4) 0.0258(9) Uani 1 1 d . . .
O10 O 0.6571(4) 0.3940(4) 1.2987(3) 0.0214(8) Uani 1 1 d . . .
O11 O 1.1751(5) 0.2462(7) 1.1600(5) 0.0458(14) Uani 1 1 d . . .
O12 O 1.2715(5) 0.2331(8) 0.9682(5) 0.0600(19) Uani 1 1 d . . .
O13 O 0.5007(7) 0.7672(6) 0.7751(5) 0.0505(15) Uani 1 1 d . . .
O14 O 0.7455(4) 0.5254(4) 0.4414(4) 0.0251(8) Uani 1 1 d . . .
O15 O 0.4210(9) 0.7460(8) 0.0312(7) 0.0692(19) Uani 1 1 d . . .
O16 O 0.6374(16) 0.890(3) 0.2985(11) 0.240(12) Uani 1 1 d . . .
O17 O 0.4508(10) 0.9760(9) 0.1293(9) 0.098(3) Uani 1 1 d . . .
N1 N -0.0423(5) 0.9569(5) 0.2857(5) 0.0248(10) Uani 1 1 d . . .
N2 N 1.1688(5) 0.2617(6) 1.0528(5) 0.0273(11) Uani 1 1 d . . .
C1 C 0.2818(5) 0.8510(5) 0.4071(5) 0.0132(9) Uani 1 1 d . . .
C2 C 0.2838(5) 0.9765(5) 0.4316(5) 0.0142(9) Uani 1 1 d . . .
H2 H 0.3567 0.9815 0.4622 0.017 Uiso 1 1 calc R . .
C3 C 0.1770(5) 1.0944(5) 0.4107(5) 0.0141(9) Uani 1 1 d . . .
C4 C 0.0692(5) 1.0861(5) 0.3645(5) 0.0166(9) Uani 1 1 d . . .
H4 H -0.0044 1.1633 0.3528 0.020 Uiso 1 1 calc R . .
C5 C 0.0728(6) 0.9618(5) 0.3361(5) 0.0178(10) Uani 1 1 d . . .
C6 C 0.1765(6) 0.8439(5) 0.3570(5) 0.0170(10) Uani 1 1 d . . .
H6A H 0.1755 0.7613 0.3378 0.020 Uiso 1 1 calc R . .
C7 C 0.3913(5) 0.7256(5) 0.4387(5) 0.0158(9) Uani 1 1 d . . .
C8 C 0.1749(6) 1.2306(5) 0.4358(4) 0.0164(10) Uani 1 1 d . . .
C9 C 0.8927(5) 0.4195(5) 0.8773(4) 0.0145(9) Uani 1 1 d . . .
C10 C 0.7699(5) 0.4458(5) 0.9699(5) 0.0165(9) Uani 1 1 d . . .
H10 H 0.6825 0.4865 0.9508 0.020 Uiso 1 1 calc R . .
C11 C 0.7777(6) 0.4115(5) 1.0910(5) 0.0178(10) Uani 1 1 d . . .
C12 C 0.9093(6) 0.3504(6) 1.1195(5) 0.0193(10) Uani 1 1 d . . .
H12A H 0.9162 0.3275 1.2000 0.023 Uiso 1 1 calc R . .
C13 C 1.0290(5) 0.3249(5) 1.0247(5) 0.0184(10) Uani 1 1 d . . .
C14 C 1.0244(5) 0.3575(5) 0.9051(5) 0.0169(10) Uani 1 1 d . . .
H14 H 1.1068 0.3390 0.8436 0.020 Uiso 1 1 calc R . .
C15 C 0.8861(5) 0.4563(5) 0.7463(4) 0.0132(9) Uani 1 1 d . . .
C16 C 0.6462(6) 0.4331(6) 1.1906(5) 0.0184(10) Uani 1 1 d . . .
H13A H 0.4779 0.7608 0.8577 0.022 Uiso 1 1 d . . .
H13B H 0.4647 0.8517 0.7472 0.022 Uiso 1 1 d . . .
H14A H 0.8020 0.5687 0.3929 0.022 Uiso 1 1 d . . .
H14B H 0.7346 0.4649 0.3987 0.022 Uiso 1 1 d . . .

loop_
_atom_site_aniso_label
_atom_site_aniso_U_11
_atom_site_aniso_U_22
_atom_site_aniso_U_33
_atom_site_aniso_U_23
_atom_site_aniso_U_13
_atom_site_aniso_U_12
Er1 0.01340(12) 0.01070(12) 0.01479(12) -0.00003(8) -0.00630(8) -0.00315(8)
Cu1 0.0261(5) 0.0066(4) 0.0121(4) -0.0009(3) 0.0051(3) -0.0027(3)
O1 0.0256(19) 0.0102(17) 0.029(2) -0.0004(14) -0.0069(16) -0.0052(15)
O2 0.0217(19) 0.0166(18) 0.032(2) 0.0056(15) -0.0162(17) -0.0049(15)
O3 0.032(2) 0.019(2) 0.052(3) 0.0050(18) -0.022(2) -0.0181(18)
O4 0.029(2) 0.0116(18) 0.028(2) -0.0032(15) -0.0030(17) -0.0043(15)
O5 0.052(3) 0.028(3) 0.107(5) 0.002(3) -0.062(4) -0.006(2)
O6 0.053(3) 0.026(2) 0.084(4) 0.000(3) -0.046(3) -0.019(2)
O7 0.0176(18) 0.025(2) 0.0136(17) 0.0032(14) 0.0000(14) -0.0055(15)
O8 0.0156(18) 0.040(2) 0.0215(19) 0.0063(17) -0.0104(15) -0.0119(17)
O9 0.0128(17) 0.039(2) 0.0190(19) 0.0006(17) -0.0016(15) -0.0029(16)
O10 0.0186(18) 0.031(2) 0.0149(17) -0.0002(15) -0.0030(14) -0.0101(16)
O11 0.026(2) 0.079(4) 0.027(2) 0.013(2) -0.014(2) -0.010(2)
O12 0.016(2) 0.103(5) 0.037(3) -0.001(3) -0.005(2) 0.008(3)
O13 0.061(4) 0.043(3) 0.050(3) -0.031(3) 0.007(3) -0.024(3)
O14 0.024(2) 0.033(2) 0.0196(19) -0.0029(16) 0.0016(16) -0.0146(17)
O15 0.079(5) 0.072(5) 0.065(4) -0.010(4) -0.022(4) -0.029(4)
O16 0.138(11) 0.58(4) 0.081(8) -0.073(14) 0.013(7) -0.230(19)
O17 0.083(6) 0.071(5) 0.094(6) 0.003(5) 0.018(5) 0.000(4)
N1 0.026(2) 0.019(2) 0.036(3) 0.002(2) -0.020(2) -0.0085(19)
N2 0.018(2) 0.038(3) 0.023(2) 0.006(2) -0.0090(19) -0.005(2)
C1 0.014(2) 0.008(2) 0.017(2) -0.0007(17) -0.0050(18) -0.0036(17)
C2 0.015(2) 0.009(2) 0.018(2) -0.0003(17) -0.0061(18) -0.0017(17)
C3 0.017(2) 0.008(2) 0.017(2) 0.0006(17) -0.0035(18) -0.0030(17)
C4 0.017(2) 0.010(2) 0.024(2) 0.0020(18) -0.008(2) -0.0045(18)
C5 0.020(2) 0.016(2) 0.021(2) 0.0019(19) -0.011(2) -0.007(2)
C6 0.020(2) 0.010(2) 0.024(3) 0.0006(18) -0.011(2) -0.0057(19)
C7 0.017(2) 0.010(2) 0.017(2) 0.0032(17) -0.0015(18) -0.0032(18)
C8 0.027(3) 0.008(2) 0.012(2) 0.0007(16) -0.0049(19) -0.0033(19)
C9 0.017(2) 0.018(2) 0.010(2) 0.0014(17) -0.0061(18) -0.0057(19)
C10 0.013(2) 0.022(2) 0.017(2) 0.0016(19) -0.0063(18) -0.0071(19)
C11 0.019(2) 0.022(3) 0.012(2) -0.0014(18) -0.0015(19) -0.007(2)
C12 0.022(3) 0.024(3) 0.010(2) 0.0018(19) -0.0058(19) -0.005(2)
C13 0.014(2) 0.020(2) 0.019(2) 0.0010(19) -0.0075(19) -0.0002(19)
C14 0.012(2) 0.018(2) 0.017(2) -0.0011(18) -0.0012(18) -0.0019(18)
C15 0.017(2) 0.013(2) 0.012(2) 0.0010(17) -0.0058(18) -0.0071(18)
C16 0.017(2) 0.023(3) 0.013(2) -0.0036(19) -0.0015(19) -0.005(2)

loop_
_atom_type_symbol
_atom_type_description
_atom_type_scat_dispersion_real
_atom_type_scat_dispersion_imag
_atom_type_scat_source
C C 0.0033 0.0016 'International Tables Vol C Tables 4.2.6.8 and 6.1.1.4'
H H 0.0000 0.0000 'International Tables Vol C Tables 4.2.6.8 and 6.1.1.4'
Cu Cu 0.3201 1.2651 'International Tables Vol C Tables 4.2.6.8 and 6.1.1.4'
Er Er -0.2586 4.9576 'International Tables Vol C Tables 4.2.6.8 and 6.1.1.4'
N N 0.0061 0.0033 'International Tables Vol C Tables 4.2.6.8 and 6.1.1.4'
O O 0.0106 0.0060 'International Tables Vol C Tables 4.2.6.8 and 6.1.1.4'

loop_
_geom_angle_atom_site_label_1
_geom_angle_atom_site_label_2
_geom_angle_atom_site_label_3
_geom_angle
_geom_angle_site_symmetry_1
_geom_angle_site_symmetry_3
_geom_angle_publ_flag
O8 Er1 O2 154.59(15) . . ?
O8 Er1 O1 85.93(16) . 2_666 ?
O2 Er1 O1 107.83(15) . 2_666 ?
O8 Er1 O13 89.0(2) . . ?
O2 Er1 O13 90.2(2) . . ?
O1 Er1 O13 146.88(19) 2_666 . ?
O8 Er1 O14 87.49(15) . . ?
O2 Er1 O14 78.06(16) . . ?
O1 Er1 O14 69.40(15) 2_666 . ?
O13 Er1 O14 143.09(18) . . ?
O8 Er1 O3 81.00(15) . 2_676 ?
O2 Er1 O3 74.61(15) . 2_676 ?
O1 Er1 O3 138.79(16) 2_666 2_676 ?
O13 Er1 O3 72.04(19) . 2_676 ?
O14 Er1 O3 71.12(16) . 2_676 ?
O8 Er1 O10 130.30(14) . 2_667 ?
O2 Er1 O10 74.35(14) . 2_667 ?
O1 Er1 O10 78.88(15) 2_666 2_667 ?
O13 Er1 O10 79.67(18) . 2_667 ?
O14 Er1 O10 128.48(14) . 2_667 ?
O3 Er1 O10 137.44(15) 2_676 2_667 ?
O8 Er1 O9 77.48(14) . 2_667 ?
O2 Er1 O9 125.69(14) . 2_667 ?
O1 Er1 O9 77.30(15) 2_666 2_667 ?
O13 Er1 O9 69.65(19) . 2_667 ?
O14 Er1 O9 144.30(15) . 2_667 ?
O3 Er1 O9 135.96(16) 2_676 2_667 ?
O10 Er1 O9 53.13(13) 2_667 2_667 ?
O8 Er1 C16 104.17(15) . 2_667 ?
O2 Er1 C16 99.34(16) . 2_667 ?
O1 Er1 C16 79.85(16) 2_666 2_667 ?
O13 Er1 C16 69.73(18) . 2_667 ?
O14 Er1 C16 146.29(15) . 2_667 ?
O3 Er1 C16 141.26(16) 2_676 2_667 ?
O10 Er1 C16 26.79(14) 2_667 2_667 ?
O9 Er1 C16 26.69(15) 2_667 2_667 ?
O4 Cu1 O4 180.000(1) 2_586 . ?
O4 Cu1 O7 89.28(18) 2_586 1_465 ?
O4 Cu1 O7 90.72(18) . 1_465 ?
O4 Cu1 O7 90.72(18) 2_586 2_676 ?
O4 Cu1 O7 89.28(18) . 2_676 ?
O7 Cu1 O7 180.000(1) 1_465 2_676 ?
C7 O1 Er1 172.8(4) . 2_666 ?
C7 O2 Er1 130.6(3) . . ?
C8 O3 Er1 141.7(4) . 2_676 ?
C8 O4 Cu1 128.3(4) . . ?
C15 O7 Cu1 119.0(3) . 1_645 ?
C15 O8 Er1 165.6(4) . . ?
C16 O9 Er1 90.3(3) . 2_667 ?
C16 O10 Er1 93.6(3) . 2_667 ?
Er1 O13 H13A 129.0 . . ?
Er1 O13 H13B 117.0 . . ?
H13A O13 H13B 112.1 . . ?
Er1 O14 H14A 127.1 . . ?
Er1 O14 H14B 119.6 . . ?
H14A O14 H14B 110.8 . . ?
O6 N1 O5 122.7(5) . . ?
O6 N1 C5 118.6(5) . . ?
O5 N1 C5 118.6(5) . . ?
O12 N2 O11 123.5(5) . . ?
O12 N2 C13 118.2(5) . . ?
O11 N2 C13 118.3(5) . . ?
C6 C1 C2 119.7(4) . . ?
C6 C1 C7 120.6(4) . . ?
C2 C1 C7 119.7(4) . . ?
C3 C2 C1 120.6(5) . . ?
C3 C2 H2 119.7 . . ?
C1 C2 H2 119.7 . . ?
C4 C3 C2 119.4(4) . . ?
C4 C3 C8 118.2(4) . . ?
C2 C3 C8 122.3(5) . . ?
C5 C4 C3 118.9(5) . . ?
C5 C4 H4 120.5 . . ?
C3 C4 H4 120.5 . . ?
C4 C5 C6 122.6(5) . . ?
C4 C5 N1 117.5(5) . . ?
C6 C5 N1 119.8(5) . . ?
C1 C6 C5 118.7(5) . . ?
C1 C6 H6A 120.7 . . ?
C5 C6 H6A 120.7 . . ?
O1 C7 O2 124.7(5) . . ?
O1 C7 C1 118.6(5) . . ?
O2 C7 C1 116.7(4) . . ?
O3 C8 O4 126.3(5) . . ?
O3 C8 C3 119.8(5) . . ?
O4 C8 C3 113.9(5) . . ?
C10 C9 C14 120.3(4) . . ?
C10 C9 C15 120.8(4) . . ?
C14 C9 C15 118.9(4) . . ?
C9 C10 C11 120.1(5) . . ?
C9 C10 H10 119.9 . . ?
C11 C10 H10 119.9 . . ?
C10 C11 C12 119.8(5) . . ?
C10 C11 C16 120.6(5) . . ?
C12 C11 C16 119.5(5) . . ?
C13 C12 C11 118.3(5) . . ?
C13 C12 H12A 120.8 . . ?
C11 C12 H12A 120.8 . . ?
C14 C13 C12 123.0(5) . . ?
C14 C13 N2 117.8(5) . . ?
C12 C13 N2 119.2(5) . . ?
C13 C14 C9 118.4(5) . . ?
C13 C14 H14 120.8 . . ?
C9 C14 H14 120.8 . . ?
O8 C15 O7 124.5(5) . . ?
O8 C15 C9 118.8(4) . . ?
O7 C15 C9 116.7(4) . . ?
O9 C16 O10 121.3(5) . . ?
O9 C16 C11 119.7(5) . . ?
O10 C16 C11 118.9(5) . . ?
O9 C16 Er1 63.0(3) . 2_667 ?
O10 C16 Er1 59.6(3) . 2_667 ?
C11 C16 Er1 165.2(4) . 2_667 ?

loop_
_geom_bond_atom_site_label_1
_geom_bond_atom_site_label_2
_geom_bond_distance
_geom_bond_site_symmetry_2
_geom_bond_publ_flag
Er1 O8 2.238(4) . ?
Er1 O2 2.270(4) . ?
Er1 O1 2.270(4) 2_666 ?
Er1 O13 2.338(5) . ?
Er1 O14 2.376(4) . ?
Er1 O3 2.401(4) 2_676 ?
Er1 O10 2.419(4) 2_667 ?
Er1 O9 2.495(4) 2_667 ?
Er1 C16 2.800(5) 2_667 ?
Cu1 O4 1.903(4) 2_586 ?
Cu1 O4 1.903(4) . ?
Cu1 O7 1.957(4) 1_465 ?
Cu1 O7 1.957(4) 2_676 ?
O1 C7 1.249(6) . ?
O1 Er1 2.270(4) 2_666 ?
O2 C7 1.262(7) . ?
O3 C8 1.244(7) . ?
O3 Er1 2.401(4) 2_676 ?
O4 C8 1.257(7) . ?
O5 N1 1.221(7) . ?
O6 N1 1.205(7) . ?
O7 C15 1.251(6) . ?
O7 Cu1 1.957(4) 1_645 ?
O8 C15 1.246(6) . ?
O9 C16 1.258(7) . ?
O9 Er1 2.495(4) 2_667 ?
O10 C16 1.265(7) . ?
O10 Er1 2.419(4) 2_667 ?
O11 N2 1.219(7) . ?
O12 N2 1.210(7) . ?
O13 H13A 0.9033 . ?
O13 H13B 0.8976 . ?
O14 H14A 0.9069 . ?
O14 H14B 0.8981 . ?
N1 C5 1.470(7) . ?
N2 C13 1.474(7) . ?
C1 C6 1.383(7) . ?
C1 C2 1.397(6) . ?
C1 C7 1.496(7) . ?
C2 C3 1.398(7) . ?
C2 H2 0.9300 . ?
C3 C4 1.384(7) . ?
C3 C8 1.496(6) . ?
C4 C5 1.378(7) . ?
C4 H4 0.9300 . ?
C5 C6 1.381(7) . ?
C6 H6A 0.9300 . ?
C9 C10 1.391(7) . ?
C9 C14 1.398(7) . ?
C9 C15 1.499(6) . ?
C10 C11 1.391(7) . ?
C10 H10 0.9300 . ?
C11 C12 1.399(7) . ?
C11 C16 1.497(7) . ?
C12 C13 1.385(7) . ?
C12 H12A 0.9300 . ?
C13 C14 1.365(7) . ?
C14 H14 0.9300 . ?
C16 Er1 2.800(5) 2_667 ?
